data_7009573
loop_
_publ_author_name
'Zhao, Yingjun'
'Hong, Maochun'
'Su, Weiping'
'Cao, Rong'
'Zhou, Zhongyuan'
'Chan, Albert S. C.'

_publ_section_title
;
 Synthesis and characterization of two copper cyanide complexes with
 hexagonal Cu6 units
;
_journal_issue 11
_journal_name_full 'Journal of the Chemical Society, Dalton Transactions'
_journal_page_first 1685
_journal_paper_doi 10.1039/b002096f
_journal_year 2000
_chemical_formula_sum 'C27 H20 Cu2 N3 P'
_chemical_formula_weight 544.51
_chemical_name_systematic
; 
 ? 
;
_space_group_IT_number 62
_symmetry_cell_setting orthorhombic
_symmetry_space_group_name_Hall '-P 2ac 2n'
_symmetry_space_group_name_H-M 'P n m a'
_atom_sites_solution_hydrogens geom
_atom_sites_solution_primary direct
_atom_sites_solution_secondary difmap
_audit_creation_method SHELXL
_cell_angle_alpha 90.00
_cell_angle_beta 90.00
_cell_angle_gamma 90.00
_cell_formula_units_Z 4
_cell_length_a 14.362(2)
_cell_length_b 19.037(3)
_cell_length_c 8.9251(14)
_cell_measurement_temperature 293(2)
_cell_volume 2440.2(6)
_computing_structure_refinement 'SHELXL-93 (Sheldrick, 1993)'
_computing_structure_solution 'SHELXS-86 (Sheldrick, 1990)'
_diffrn_ambient_temperature 293(2)
_diffrn_measurement_device 'Smart CCD'
_diffrn_radiation_monochromator graphite
_diffrn_radiation_source 'fine-focus sealed tube'
_diffrn_radiation_type MoK\a
_diffrn_radiation_wavelength 0.71073
_diffrn_reflns_av_R_equivalents 0.0461
_diffrn_reflns_av_sigmaI/netI 0.0320
_diffrn_reflns_limit_h_max 18
_diffrn_reflns_limit_h_min -16
_diffrn_reflns_limit_k_max 18
_diffrn_reflns_limit_k_min -24
_diffrn_reflns_limit_l_max 11
_diffrn_reflns_limit_l_min -11
_diffrn_reflns_number 15707
_diffrn_reflns_theta_max 27.51
_diffrn_reflns_theta_min 2.14
_exptl_absorpt_coefficient_mu 1.834
_exptl_crystal_density_diffrn 1.482
_exptl_crystal_F_000 936
_exptl_crystal_size_max 0.18
_exptl_crystal_size_mid 0.16
_exptl_crystal_size_min 0.14
_refine_diff_density_max 0.478
_refine_diff_density_min -0.292
_refine_diff_density_rms 0.069
_refine_ls_extinction_method none
_refine_ls_goodness_of_fit_all 0.908
_refine_ls_goodness_of_fit_obs 1.048
_refine_ls_matrix_type full
_refine_ls_number_parameters 157
_refine_ls_number_reflns 2888
_refine_ls_number_restraints 0
_refine_ls_restrained_S_all 0.908
_refine_ls_restrained_S_obs 1.048
_refine_ls_R_factor_all 0.0707
_refine_ls_R_factor_obs 0.0432
_refine_ls_shift/esd_max 0.001
_refine_ls_shift/esd_mean 0.000
_refine_ls_structure_factor_coef Fsqd
_refine_ls_weighting_details 'w=1/[\s^2^(Fo^2^)+(0.0804P)^2^+0.0000P] where P=(Fo^2^+2Fc^2^)/3'
_refine_ls_weighting_scheme calc
_refine_ls_wR_factor_all 0.1277
_refine_ls_wR_factor_obs 0.1156
_reflns_number_observed 1826
_reflns_number_total 2888
_reflns_observed_criterion >2sigma(I)
_cod_data_source_file b002096f.txt
_cod_data_source_block hmc
_cod_depositor_comments
;
The following automatic conversions were performed:

'_symmetry_cell_setting' tag value 'othorommbic' was replaced with
'orthorhombic' value as specified in the replacement file
'/home/robertas/cod-tools/perl-scripts/inputs/replacement_values.lst'.

Automatic conversion script
Id: cif_fix_values 3143 2015-03-26 13:38:13Z robertas 

The following automatic conversions were performed:

'_refine_ls_weighting_scheme' value 'calc
w=1/[\s^2^(Fo^2^)+(0.0804P)^2^+0.0000P] where P=(Fo^2^+2Fc^2^)/3' was
changed to 'calc'. New tag '_refine_ls_weighting_details' was
created. The value of the new tag was set to
'w=1/[\s^2^(Fo^2^)+(0.0804P)^2^+0.0000P] where P=(Fo^2^+2Fc^2^)/3'.

Automatic conversion script
Id: cif_fix_values 3143 2015-03-26 13:38:13Z robertas 
;
_cod_original_cell_volume 2440.2(7)
_cod_original_sg_symbol_H-M pnma
_cod_database_code 7009573

loop_
_symmetry_equiv_pos_as_xyz
'x, y, z'
'-x+1/2, -y, z+1/2'
'-x, y+1/2, -z'
'x+1/2, -y+1/2, -z+1/2'
'-x, -y, -z'
'x-1/2, y, -z-1/2'
'x, -y-1/2, z'
'-x-1/2, y-1/2, z-1/2'

loop_
_atom_site_aniso_label
_atom_site_aniso_U_11
_atom_site_aniso_U_22
_atom_site_aniso_U_33
_atom_site_aniso_U_23
_atom_site_aniso_U_13
_atom_site_aniso_U_12
Cu1 0.0665(3) 0.0639(3) 0.0613(3) -0.0020(2) -0.0012(2) 0.0005(2)
P1 0.0421(5) 0.0334(4) 0.0342(4) 0.000 0.0008(4) 0.000
N1 0.051(2) 0.078(2) 0.068(2) -0.0081(13) -0.0072(13) -0.0059(12)
C1 0.054(2) 0.105(3) 0.0439(15) 0.0103(14) 0.0023(15) 0.008(2)
C2 0.040(2) 0.062(2) 0.050(2) 0.0031(12) 0.0014(12) -0.0025(12)
C11 0.0452(14) 0.0367(13) 0.0505(13) -0.0028(11) -0.0052(12) -0.0017(11)
C12 0.116(3) 0.055(2) 0.053(2) -0.0039(14) -0.009(2) -0.020(2)
C13 0.165(4) 0.061(2) 0.084(3) -0.006(2) -0.063(3) -0.027(3)
C14 0.071(3) 0.060(2) 0.183(5) -0.009(3) -0.061(3) -0.011(2)
C15 0.064(3) 0.091(3) 0.195(6) -0.037(3) 0.027(3) -0.037(2)
C16 0.077(2) 0.084(3) 0.115(3) -0.039(2) 0.039(2) -0.033(2)
C21 0.042(2) 0.049(2) 0.033(2) 0.000 -0.0014(15) 0.000
C22 0.069(2) 0.068(2) 0.077(2) 0.026(2) 0.022(2) 0.023(2)
C23 0.071(2) 0.108(3) 0.097(3) 0.026(2) 0.028(2) 0.044(2)
C24 0.056(3) 0.133(5) 0.071(3) 0.000 0.013(2) 0.000
C31 0.046(2) 0.040(2) 0.036(2) 0.000 0.0033(15) 0.000
C32 0.150(4) 0.047(2) 0.045(2) -0.0033(14) -0.011(2) 0.024(2)
C33 0.173(4) 0.079(3) 0.048(2) 0.010(2) -0.012(2) 0.045(3)
C34 0.095(4) 0.110(4) 0.038(2) 0.000 -0.004(2) 0.000

loop_
_atom_site_label
_atom_site_type_symbol
_atom_site_fract_x
_atom_site_fract_y
_atom_site_fract_z
_atom_site_U_iso_or_equiv
_atom_site_thermal_displace_type
_atom_site_occupancy
_atom_site_calc_flag
_atom_site_refinement_flags
_atom_site_disorder_group
Cu1 Cu 0.67344(3) 0.50012(2) 0.02443(5) 0.0639(2) Uani 1 d . .
P1 P 0.14761(6) 0.7500 0.12268(9) 0.0366(2) Uani 1 d S .
N1 N 0.7362(2) 0.49859(12) -0.1688(4) 0.0656(7) Uani 1 d . .
C1 C 0.5392(3) 0.5005(2) 0.0060(3) 0.0676(10) Uani 1 d . .
C2 C 0.7319(2) 0.50041(14) 0.2135(3) 0.0507(7) Uani 1 d . .
C11 C 0.0798(2) 0.67537(13) 0.0695(3) 0.0441(6) Uani 1 d . .
C12 C 0.0864(3) 0.6474(2) -0.0718(4) 0.0748(10) Uani 1 d . .
H12A H 0.1336(3) 0.6620(2) -0.1358(4) 0.090 Uiso 1 calc R .
C13 C 0.0232(4) 0.5977(2) -0.1189(5) 0.103(2) Uani 1 d . .
H13A H 0.0284(4) 0.5784(2) -0.2143(5) 0.124 Uiso 1 calc R .
C14 C -0.0471(3) 0.5765(2) -0.0263(7) 0.105(2) Uani 1 d . .
H14A H -0.0913(3) 0.5445(2) -0.0605(7) 0.126 Uiso 1 calc R .
C15 C -0.0528(3) 0.6020(2) 0.1161(7) 0.117(2) Uani 1 d . .
H15A H -0.0993(3) 0.5862(2) 0.1803(7) 0.140 Uiso 1 calc R .
C16 C 0.0109(2) 0.6516(2) 0.1648(5) 0.0920(13) Uani 1 d . .
H16A H 0.0073(2) 0.6689(2) 0.2621(5) 0.110 Uiso 1 calc R .
C21 C 0.2596(3) 0.7500 0.0331(3) 0.0412(8) Uani 1 d S .
C22 C 0.3055(2) 0.6878(2) 0.0058(4) 0.0715(10) Uani 1 d . .
H22A H 0.2766(2) 0.6451(2) 0.0260(4) 0.086 Uiso 1 calc R .
C23 C 0.3956(3) 0.6890(2) -0.0522(5) 0.0919(13) Uani 1 d . .
H23A H 0.4263(3) 0.6469(2) -0.0705(5) 0.110 Uiso 1 calc R .
C24 C 0.4387(4) 0.7500 -0.0821(6) 0.087(2) Uani 1 d S .
H24A H 0.4981(4) 0.7500 -0.1233(6) 0.130 Uiso 1 calc SR .
C31 C 0.1724(2) 0.7500 0.3200(4) 0.0402(8) Uani 1 d S .
C32 C 0.1886(3) 0.6883(2) 0.3921(3) 0.0808(11) Uani 1 d . .
H32A H 0.1777(3) 0.6459(2) 0.3434(3) 0.097 Uiso 1 calc R .
C33 C 0.2215(4) 0.6886(2) 0.5387(4) 0.1000(15) Uani 1 d . .
H33A H 0.2328(4) 0.6463(2) 0.5877(4) 0.120 Uiso 1 calc R .
C34 C 0.2369(4) 0.7500 0.6098(5) 0.0813(15) Uani 1 d S .
H34A H 0.2583(4) 0.7500 0.7082(5) 0.122 Uiso 1 calc SR .

loop_
_atom_type_symbol
_atom_type_description
_atom_type_scat_dispersion_real
_atom_type_scat_dispersion_imag
_atom_type_scat_source
C C 0.0033 0.0016 'International Tables Vol C Tables 4.2.6.8 and 6.1.1.4'
H H 0.0000 0.0000 'International Tables Vol C Tables 4.2.6.8 and 6.1.1.4'
N N 0.0061 0.0033 'International Tables Vol C Tables 4.2.6.8 and 6.1.1.4'
P P 0.1023 0.0942 'International Tables Vol C Tables 4.2.6.8 and 6.1.1.4'
Cu Cu 0.3201 1.2651 'International Tables Vol C Tables 4.2.6.8 and 6.1.1.4'

loop_
_geom_angle_atom_site_label_1
_geom_angle_atom_site_label_2
_geom_angle_atom_site_label_3
_geom_angle
_geom_angle_site_symmetry_1
_geom_angle_site_symmetry_3
_geom_angle_publ_flag
C2 Cu1 C1 121.33(13) . . ?
C2 Cu1 N1 125.94(13) . . ?
C1 Cu1 N1 112.73(12) . . ?
C11 P1 C11 105.3(2) . 7_575 ?
C11 P1 C21 111.70(10) . . ?
C11 P1 C21 111.70(10) 7_575 . ?
C11 P1 C31 111.61(11) . . ?
C11 P1 C31 111.61(11) 7_575 . ?
C21 P1 C31 105.0(2) . . ?
C2 N1 Cu1 175.6(3) 2_664 . ?
C1 C1 Cu1 178.7(5) 5_665 . ?
N1 C2 Cu1 177.0(3) 2_665 . ?
C12 C11 C16 119.2(3) . . ?
C12 C11 P1 121.1(2) . . ?
C16 C11 P1 119.2(2) . . ?
C11 C12 C13 120.1(4) . . ?
C14 C13 C12 120.4(4) . . ?
C13 C14 C15 120.2(4) . . ?
C14 C15 C16 119.8(4) . . ?
C15 C16 C11 120.2(4) . . ?
C22 C21 C22 118.6(4) . 7_575 ?
C22 C21 P1 120.5(2) . . ?
C22 C21 P1 120.5(2) 7_575 . ?
C21 C22 C23 119.7(4) . . ?
C24 C23 C22 121.1(4) . . ?
C23 C24 C23 119.7(5) . 7_575 ?
C32 C31 C32 119.5(4) 7_575 . ?
C32 C31 P1 119.9(2) 7_575 . ?
C32 C31 P1 119.9(2) . . ?
C31 C32 C33 120.0(3) . . ?
C34 C33 C32 120.1(3) . . ?
C33 C34 C33 120.1(4) . 7_575 ?

loop_
_geom_bond_atom_site_label_1
_geom_bond_atom_site_label_2
_geom_bond_distance
_geom_bond_site_symmetry_2
_geom_bond_publ_flag
Cu1 C2 1.885(3) . ?
Cu1 C1 1.935(4) . ?
Cu1 N1 1.947(3) . ?
P1 C11 1.787(2) . ?
P1 C11 1.787(2) 7_575 ?
P1 C21 1.797(4) . ?
P1 C31 1.797(3) . ?
N1 C2 1.145(4) 2_664 ?
C1 C1 1.132(8) 5_665 ?
C2 N1 1.145(4) 2_665 ?
C11 C12 1.372(4) . ?
C11 C16 1.382(4) . ?
C12 C13 1.377(5) . ?
C13 C14 1.366(6) . ?
C14 C15 1.363(7) . ?
C15 C16 1.384(5) . ?
C21 C22 1.377(4) . ?
C21 C22 1.377(4) 7_575 ?
C22 C23 1.393(5) . ?
C23 C24 1.342(5) . ?
C24 C23 1.342(5) 7_575 ?
C31 C32 1.359(3) 7_575 ?
C31 C32 1.359(3) . ?
C32 C33 1.391(5) . ?
C33 C34 1.349(5) . ?
C34 C33 1.349(5) 7_575 ?
